data_1554293
loop_
_publ_author_name
'Alajarin, Mateo'
'Ba\~non, Daniel'
'Egea, Adrian'
'Mar\'in-Luna, Marta'
'Orenes, Raul-Angel'
'Vidal, Angel'

_publ_section_title
;
 Accessing polysubstituted oxazolidines, pyrrolidines and imidazolidines
 by regioselective [3 + 2] annulations of ketenimines with donor--acceptor
 oxiranes and aziridines
;
_journal_issue 13
_journal_name_full 'Organic Chemistry Frontiers'
_journal_page_first 2020
_journal_paper_doi 10.1039/C8QO00255J
_journal_volume 5
_journal_year 2018
_chemical_formula_sum 'C34 H31 N O5'
_chemical_formula_weight 533.60
_space_group_IT_number 14
_space_group_name_Hall '-P 2yn'
_space_group_name_H-M_alt 'P 1 21/n 1'
_symmetry_cell_setting monoclinic
_symmetry_space_group_name_H-M 'P 1 21/n 1'
_atom_sites_solution_hydrogens geom
_atom_sites_solution_primary direct
_atom_sites_solution_secondary difmap
_audit_creation_method SHELXL-97
_audit_update_record
;
2018-02-09 deposited with the CCDC.
2018-05-09 downloaded from the CCDC.
;
_cell_angle_alpha 90.00
_cell_angle_beta 104.704(2)
_cell_angle_gamma 90.00
_cell_formula_units_Z 4
_cell_length_a 10.3357(5)
_cell_length_b 23.6593(11)
_cell_length_c 11.6006(5)
_cell_measurement_reflns_used 9628
_cell_measurement_temperature 100(2)
_cell_measurement_theta_max 29.63
_cell_measurement_theta_min 2.21
_cell_volume 2743.9(2)
_computing_cell_refinement 'SAINT V8.27B (Bruker AXS Inc., 2011)'
_computing_data_collection 'APEX 2013.2 (Bruker AXS Inc.)'
_computing_data_reduction 'SAINT V8.27B (Bruker AXS Inc., 2011)'
_computing_molecular_graphics 'Bruker SHELXTL'
_computing_publication_material 'Bruker SHELXTL'
_computing_structure_refinement 'SHELXL-2014/7 (Sheldrick, 2014)'
_computing_structure_solution 'SHELXS-2014/7 (Sheldrick, 2014)'
_diffrn_ambient_temperature 100(2)
_diffrn_detector_area_resol_mean 10.4167
_diffrn_measured_fraction_theta_full 0.999
_diffrn_measured_fraction_theta_max 0.999
_diffrn_measurement_device_type 'Bruker D8 QUEST'
_diffrn_measurement_method 'omega + phi scans'
_diffrn_radiation_monochromator multilayer
_diffrn_radiation_source 'high brilliance microfocus sealed tube'
_diffrn_radiation_type MoK\a
_diffrn_radiation_wavelength 0.71073
_diffrn_reflns_av_R_equivalents 0.0559
_diffrn_reflns_av_sigmaI/netI 0.0273
_diffrn_reflns_limit_h_max 14
_diffrn_reflns_limit_h_min -14
_diffrn_reflns_limit_k_max 32
_diffrn_reflns_limit_k_min -32
_diffrn_reflns_limit_l_max 16
_diffrn_reflns_limit_l_min -16
_diffrn_reflns_number 102868
_diffrn_reflns_theta_full 29.67
_diffrn_reflns_theta_max 29.67
_diffrn_reflns_theta_min 2.01
_exptl_absorpt_coefficient_mu 0.086
_exptl_absorpt_correction_T_max 0.8622
_exptl_absorpt_correction_T_min 0.8388
_exptl_absorpt_correction_type multi-scan
_exptl_absorpt_process_details SADABS
_exptl_crystal_colour colourless
_exptl_crystal_density_diffrn 1.292
_exptl_crystal_density_method 'not measured'
_exptl_crystal_description prism
_exptl_crystal_F_000 1128
_exptl_crystal_size_max 0.40
_exptl_crystal_size_mid 0.23
_exptl_crystal_size_min 0.21
_refine_diff_density_max 0.376
_refine_diff_density_min -0.270
_refine_diff_density_rms 0.057
_refine_ls_extinction_method none
_refine_ls_goodness_of_fit_ref 1.043
_refine_ls_hydrogen_treatment constr
_refine_ls_matrix_type full
_refine_ls_number_parameters 365
_refine_ls_number_reflns 7754
_refine_ls_number_restraints 0
_refine_ls_restrained_S_all 1.043
_refine_ls_R_factor_all 0.0635
_refine_ls_R_factor_gt 0.0477
_refine_ls_shift/su_max 0.000
_refine_ls_shift/su_mean 0.000
_refine_ls_structure_factor_coef Fsqd
_refine_ls_weighting_details 'calc w=1/[\s^2^(Fo^2^)+(0.0499P)^2^+1.6390P] where P=(Fo^2^+2Fc^2^)/3'
_refine_ls_weighting_scheme calc
_refine_ls_wR_factor_gt 0.1065
_refine_ls_wR_factor_ref 0.1145
_reflns_number_gt 6323
_reflns_number_total 7754
_reflns_threshold_expression >2sigma(I)
_cod_data_source_file c8qo00255j2.cif
_cod_data_source_block aeh75
_cod_depositor_comments
;
The following automatic conversions were performed:

data item '_symmetry_cell_setting' value 'Monoclinic' was changed to
'monoclinic' in accordance with the
/home/saulius/struct/COD-crude-data/automatic-downloads/DataCite-retrospective/RSC/depositions/lib/dictionaries/cif_core.dic
dictionary named 'cif_core.dic' version 2.4.2 last updated on
2011-04-26.

Automatic conversion script
Id: cif_fix_values 6909 2019-04-08 15:41:33Z antanas 
;
_cod_original_sg_symbol_H-M 'P 21/n'
_cod_database_code 1554293

loop_
_symmetry_equiv_pos_as_xyz
'x, y, z'
'-x+1/2, y+1/2, -z+1/2'
'-x, -y, -z'
'x-1/2, -y-1/2, z-1/2'

loop_
_atom_site_label
_atom_site_type_symbol
_atom_site_fract_x
_atom_site_fract_y
_atom_site_fract_z
_atom_site_U_iso_or_equiv
_atom_site_adp_type
_atom_site_occupancy
_atom_site_symmetry_multiplicity
_atom_site_calc_flag
_atom_site_refinement_flags
O1 O 0.20264(9) 0.26709(4) 0.54984(8) 0.01308(18) Uani 1 1 d .
O2 O 0.06573(9) 0.35750(4) 0.70591(8) 0.01752(19) Uani 1 1 d .
O3 O 0.25735(9) 0.30914(4) 0.77351(8) 0.01522(19) Uani 1 1 d .
O4 O 0.07126(9) 0.39176(4) 0.41307(9) 0.0199(2) Uani 1 1 d .
O5 O -0.03796(9) 0.31522(4) 0.45340(9) 0.0197(2) Uani 1 1 d .
N1 N 0.35428(10) 0.31239(4) 0.46916(9) 0.0111(2) Uani 1 1 d .
C1 C 0.28070(12) 0.25902(5) 0.46560(11) 0.0111(2) Uani 1 1 d .
H1 H 0.2204 0.2532 0.3842 0.013 Uiso 1 1 calc R
C2 C 0.31957(11) 0.34991(5) 0.55079(10) 0.0100(2) Uani 1 1 d .
C3 C 0.18794(11) 0.32639(5) 0.56574(11) 0.0108(2) Uani 1 1 d .
C4 C 0.16194(12) 0.33367(5) 0.68952(11) 0.0114(2) Uani 1 1 d .
C5 C 0.23930(15) 0.31437(6) 0.89314(12) 0.0211(3) Uani 1 1 d .
H5A H 0.2395 0.3544 0.9146 0.032 Uiso 1 1 calc R
H5B H 0.3125 0.2949 0.9495 0.032 Uiso 1 1 calc R
H5C H 0.1538 0.2973 0.8960 0.032 Uiso 1 1 calc R
C6 C 0.06741(12) 0.34940(5) 0.46881(11) 0.0126(2) Uani 1 1 d .
C7 C -0.15688(14) 0.33375(7) 0.36461(13) 0.0250(3) Uani 1 1 d .
H7A H -0.1821 0.3717 0.3850 0.038 Uiso 1 1 calc R
H7B H -0.2305 0.3074 0.3631 0.038 Uiso 1 1 calc R
H7C H -0.1381 0.3346 0.2860 0.038 Uiso 1 1 calc R
C11 C 0.36761(12) 0.20759(5) 0.50235(11) 0.0113(2) Uani 1 1 d .
C12 C 0.34447(13) 0.15905(5) 0.43324(11) 0.0142(2) Uani 1 1 d .
H12 H 0.2727 0.1581 0.3633 0.017 Uiso 1 1 calc R
C13 C 0.42566(14) 0.11168(5) 0.46558(12) 0.0169(3) Uani 1 1 d .
H13 H 0.4088 0.0787 0.4173 0.020 Uiso 1 1 calc R
C14 C 0.53077(13) 0.11197(5) 0.56740(12) 0.0161(2) Uani 1 1 d .
C15 C 0.55331(13) 0.16109(6) 0.63673(12) 0.0176(3) Uani 1 1 d .
H15 H 0.6251 0.1621 0.7066 0.021 Uiso 1 1 calc R
C16 C 0.47267(13) 0.20828(5) 0.60524(11) 0.0152(2) Uani 1 1 d .
H16 H 0.4889 0.2412 0.6538 0.018 Uiso 1 1 calc R
C17 C 0.61828(15) 0.06073(6) 0.60346(15) 0.0259(3) Uani 1 1 d .
H17A H 0.5853 0.0385 0.6614 0.039 Uiso 1 1 calc R
H17B H 0.7104 0.0728 0.6395 0.039 Uiso 1 1 calc R
H17C H 0.6161 0.0376 0.5330 0.039 Uiso 1 1 calc R
C21 C 0.40672(11) 0.32681(5) 0.37178(10) 0.0107(2) Uani 1 1 d .
C22 C 0.43156(12) 0.28419(5) 0.29626(11) 0.0133(2) Uani 1 1 d .
H22 H 0.4120 0.2460 0.3103 0.016 Uiso 1 1 calc R
C23 C 0.48463(12) 0.29748(5) 0.20102(11) 0.0142(2) Uani 1 1 d .
H23 H 0.4992 0.2681 0.1500 0.017 Uiso 1 1 calc R
C24 C 0.51707(12) 0.35270(5) 0.17834(11) 0.0131(2) Uani 1 1 d .
C25 C 0.48922(13) 0.39494(5) 0.25246(11) 0.0143(2) Uani 1 1 d .
H25 H 0.5083 0.4332 0.2377 0.017 Uiso 1 1 calc R
C26 C 0.43430(12) 0.38268(5) 0.34728(11) 0.0128(2) Uani 1 1 d .
H26 H 0.4155 0.4124 0.3956 0.015 Uiso 1 1 calc R
C27 C 0.58284(14) 0.36600(6) 0.07965(12) 0.0178(3) Uani 1 1 d .
H27A H 0.6798 0.3610 0.1087 0.027 Uiso 1 1 calc R
H27B H 0.5632 0.4052 0.0537 0.027 Uiso 1 1 calc R
H27C H 0.5483 0.3405 0.0124 0.027 Uiso 1 1 calc R
C30 C 0.39160(11) 0.39297(5) 0.61180(10) 0.0101(2) Uani 1 1 d .
C31 C 0.53414(11) 0.40426(5) 0.61585(10) 0.0107(2) Uani 1 1 d .
C32 C 0.62500(12) 0.36070(5) 0.61390(11) 0.0133(2) Uani 1 1 d .
H32 H 0.5948 0.3226 0.6061 0.016 Uiso 1 1 calc R
C33 C 0.75899(12) 0.37254(6) 0.62321(11) 0.0158(2) Uani 1 1 d .
H33 H 0.8199 0.3424 0.6233 0.019 Uiso 1 1 calc R
C34 C 0.80458(13) 0.42796(6) 0.63238(12) 0.0175(3) Uani 1 1 d .
H34 H 0.8961 0.4359 0.6383 0.021 Uiso 1 1 calc R
C35 C 0.71495(13) 0.47173(6) 0.63277(12) 0.0162(2) Uani 1 1 d .
H35 H 0.7450 0.5098 0.6377 0.019 Uiso 1 1 calc R
C36 C 0.58135(12) 0.45996(5) 0.62598(11) 0.0133(2) Uani 1 1 d .
H36 H 0.5214 0.4901 0.6283 0.016 Uiso 1 1 calc R
C41 C 0.33046(12) 0.43212(5) 0.68452(11) 0.0114(2) Uani 1 1 d .
C42 C 0.21971(12) 0.46568(5) 0.63394(12) 0.0148(2) Uani 1 1 d .
H42 H 0.1801 0.4636 0.5507 0.018 Uiso 1 1 calc R
C43 C 0.16646(13) 0.50223(5) 0.70442(13) 0.0188(3) Uani 1 1 d .
H43 H 0.0911 0.5250 0.6689 0.023 Uiso 1 1 calc R
C44 C 0.22319(14) 0.50540(6) 0.82599(13) 0.0213(3) Uani 1 1 d .
H44 H 0.1859 0.5298 0.8742 0.026 Uiso 1 1 calc R
C45 C 0.33494(14) 0.47275(6) 0.87719(12) 0.0206(3) Uani 1 1 d .
H45 H 0.3745 0.4751 0.9604 0.025 Uiso 1 1 calc R
C46 C 0.38874(13) 0.43679(5) 0.80693(11) 0.0156(2) Uani 1 1 d .
H46 H 0.4660 0.4151 0.8424 0.019 Uiso 1 1 calc R

loop_
_atom_site_aniso_label
_atom_site_aniso_U_11
_atom_site_aniso_U_22
_atom_site_aniso_U_33
_atom_site_aniso_U_23
_atom_site_aniso_U_13
_atom_site_aniso_U_12
O1 0.0144(4) 0.0096(4) 0.0182(4) -0.0005(3) 0.0097(3) 0.0005(3)
O2 0.0125(4) 0.0229(5) 0.0191(5) -0.0005(4) 0.0076(3) 0.0040(4)
O3 0.0137(4) 0.0197(5) 0.0123(4) 0.0026(3) 0.0033(3) 0.0025(3)
O4 0.0172(5) 0.0199(5) 0.0205(5) 0.0063(4) 0.0006(4) 0.0003(4)
O5 0.0109(4) 0.0210(5) 0.0232(5) 0.0032(4) -0.0028(4) -0.0028(4)
N1 0.0134(5) 0.0092(4) 0.0126(5) -0.0009(4) 0.0067(4) -0.0006(4)
C1 0.0107(5) 0.0110(5) 0.0124(5) -0.0006(4) 0.0045(4) -0.0003(4)
C2 0.0090(5) 0.0113(5) 0.0109(5) 0.0014(4) 0.0045(4) 0.0026(4)
C3 0.0092(5) 0.0101(5) 0.0135(5) -0.0002(4) 0.0038(4) 0.0010(4)
C4 0.0101(5) 0.0113(5) 0.0133(5) 0.0003(4) 0.0041(4) -0.0018(4)
C5 0.0243(7) 0.0271(7) 0.0121(6) 0.0019(5) 0.0053(5) -0.0033(6)
C6 0.0102(5) 0.0153(6) 0.0123(5) -0.0025(4) 0.0032(4) 0.0017(4)
C7 0.0129(6) 0.0323(8) 0.0243(7) 0.0012(6) -0.0056(5) -0.0006(6)
C11 0.0119(5) 0.0114(5) 0.0122(5) 0.0018(4) 0.0061(4) 0.0004(4)
C12 0.0155(6) 0.0139(6) 0.0129(6) -0.0008(4) 0.0029(4) 0.0006(5)
C13 0.0218(6) 0.0115(5) 0.0183(6) -0.0012(5) 0.0066(5) 0.0016(5)
C14 0.0159(6) 0.0156(6) 0.0188(6) 0.0044(5) 0.0082(5) 0.0028(5)
C15 0.0156(6) 0.0195(6) 0.0159(6) 0.0035(5) 0.0008(5) -0.0001(5)
C16 0.0182(6) 0.0136(6) 0.0132(6) -0.0005(4) 0.0028(5) -0.0010(5)
C17 0.0252(7) 0.0193(7) 0.0330(8) 0.0060(6) 0.0068(6) 0.0088(6)
C21 0.0096(5) 0.0132(5) 0.0097(5) 0.0009(4) 0.0030(4) 0.0020(4)
C22 0.0151(6) 0.0118(5) 0.0135(6) 0.0001(4) 0.0049(4) 0.0013(4)
C23 0.0160(6) 0.0145(6) 0.0128(6) -0.0010(4) 0.0052(5) 0.0044(5)
C24 0.0115(5) 0.0172(6) 0.0106(5) 0.0020(4) 0.0028(4) 0.0031(4)
C25 0.0174(6) 0.0128(5) 0.0133(6) 0.0017(4) 0.0053(5) 0.0006(4)
C26 0.0155(6) 0.0117(5) 0.0118(5) -0.0003(4) 0.0044(4) 0.0021(4)
C27 0.0216(6) 0.0195(6) 0.0150(6) 0.0022(5) 0.0096(5) 0.0013(5)
C30 0.0094(5) 0.0119(5) 0.0099(5) 0.0014(4) 0.0041(4) 0.0025(4)
C31 0.0090(5) 0.0143(5) 0.0093(5) -0.0003(4) 0.0032(4) 0.0006(4)
C32 0.0110(5) 0.0135(5) 0.0156(6) 0.0010(4) 0.0038(4) 0.0016(4)
C33 0.0107(5) 0.0186(6) 0.0188(6) 0.0024(5) 0.0049(5) 0.0043(5)
C34 0.0097(5) 0.0228(6) 0.0204(6) 0.0017(5) 0.0049(5) -0.0010(5)
C35 0.0136(6) 0.0157(6) 0.0194(6) -0.0006(5) 0.0043(5) -0.0035(5)
C36 0.0119(5) 0.0141(6) 0.0141(6) -0.0003(4) 0.0036(4) 0.0015(4)
C41 0.0106(5) 0.0110(5) 0.0143(6) -0.0012(4) 0.0064(4) -0.0009(4)
C42 0.0131(6) 0.0137(6) 0.0183(6) 0.0008(5) 0.0049(5) 0.0009(4)
C43 0.0146(6) 0.0134(6) 0.0311(7) -0.0007(5) 0.0106(5) 0.0025(5)
C44 0.0229(7) 0.0168(6) 0.0300(7) -0.0079(5) 0.0171(6) -0.0023(5)
C45 0.0229(7) 0.0237(7) 0.0173(6) -0.0062(5) 0.0091(5) -0.0033(5)
C46 0.0149(6) 0.0176(6) 0.0151(6) -0.0007(5) 0.0053(5) 0.0012(5)

loop_
_atom_type_symbol
_atom_type_description
_atom_type_scat_dispersion_real
_atom_type_scat_dispersion_imag
_atom_type_scat_source
C C 0.0033 0.0016 'International Tables Vol C Tables 4.2.6.8 and 6.1.1.4'
H H 0.0000 0.0000 'International Tables Vol C Tables 4.2.6.8 and 6.1.1.4'
N N 0.0061 0.0033 'International Tables Vol C Tables 4.2.6.8 and 6.1.1.4'
O O 0.0106 0.0060 'International Tables Vol C Tables 4.2.6.8 and 6.1.1.4'

loop_
_geom_angle_atom_site_label_1
_geom_angle_atom_site_label_2
_geom_angle_atom_site_label_3
_geom_angle
C3 O1 C1 108.46(9)
C4 O3 C5 114.31(10)
C6 O5 C7 115.26(11)
C2 N1 C21 126.85(10)
C2 N1 C1 110.00(9)
C21 N1 C1 119.07(10)
O1 C1 N1 104.12(9)
O1 C1 C11 108.27(9)
N1 C1 C11 114.74(10)
O1 C1 H1 109.8
N1 C1 H1 109.8
C11 C1 H1 109.8
C30 C2 N1 128.79(11)
C30 C2 C3 127.33(10)
N1 C2 C3 103.53(9)
O1 C3 C2 102.54(9)
O1 C3 C4 106.29(9)
C2 C3 C4 116.08(10)
O1 C3 C6 110.10(9)
C2 C3 C6 111.50(10)
C4 C3 C6 109.86(9)
O2 C4 O3 125.37(11)
O2 C4 C3 123.35(11)
O3 C4 C3 111.26(10)
O3 C5 H5A 109.5
O3 C5 H5B 109.5
H5A C5 H5B 109.5
O3 C5 H5C 109.5
H5A C5 H5C 109.5
H5B C5 H5C 109.5
O4 C6 O5 124.98(11)
O4 C6 C3 123.67(11)
O5 C6 C3 111.32(10)
O5 C7 H7A 109.5
O5 C7 H7B 109.5
H7A C7 H7B 109.5
O5 C7 H7C 109.5
H7A C7 H7C 109.5
H7B C7 H7C 109.5
C12 C11 C16 119.15(11)
C12 C11 C1 120.12(11)
C16 C11 C1 120.72(11)
C11 C12 C13 120.46(12)
C11 C12 H12 119.8
C13 C12 H12 119.8
C14 C13 C12 120.89(12)
C14 C13 H13 119.6
C12 C13 H13 119.6
C13 C14 C15 118.28(12)
C13 C14 C17 121.18(12)
C15 C14 C17 120.54(12)
C16 C15 C14 121.10(12)
C16 C15 H15 119.4
C14 C15 H15 119.4
C15 C16 C11 120.11(12)
C15 C16 H16 119.9
C11 C16 H16 119.9
C14 C17 H17A 109.5
C14 C17 H17B 109.5
H17A C17 H17B 109.5
C14 C17 H17C 109.5
H17A C17 H17C 109.5
H17B C17 H17C 109.5
C26 C21 C22 118.33(11)
C26 C21 N1 122.05(11)
C22 C21 N1 119.62(11)
C23 C22 C21 120.43(11)
C23 C22 H22 119.8
C21 C22 H22 119.8
C22 C23 C24 121.75(11)
C22 C23 H23 119.1
C24 C23 H23 119.1
C23 C24 C25 117.33(11)
C23 C24 C27 121.15(11)
C25 C24 C27 121.51(11)
C26 C25 C24 121.85(11)
C26 C25 H25 119.1
C24 C25 H25 119.1
C25 C26 C21 120.25(11)
C25 C26 H26 119.9
C21 C26 H26 119.9
C24 C27 H27A 109.5
C24 C27 H27B 109.5
H27A C27 H27B 109.5
C24 C27 H27C 109.5
H27A C27 H27C 109.5
H27B C27 H27C 109.5
C2 C30 C31 124.20(11)
C2 C30 C41 120.44(10)
C31 C30 C41 115.33(10)
C32 C31 C36 118.29(11)
C32 C31 C30 122.10(11)
C36 C31 C30 119.58(10)
C33 C32 C31 120.68(11)
C33 C32 H32 119.7
C31 C32 H32 119.7
C34 C33 C32 120.55(12)
C34 C33 H33 119.7
C32 C33 H33 119.7
C33 C34 C35 119.36(12)
C33 C34 H34 120.3
C35 C34 H34 120.3
C34 C35 C36 120.23(12)
C34 C35 H35 119.9
C36 C35 H35 119.9
C35 C36 C31 120.87(11)
C35 C36 H36 119.6
C31 C36 H36 119.6
C42 C41 C46 118.56(11)
C42 C41 C30 122.29(11)
C46 C41 C30 119.11(11)
C41 C42 C43 120.67(12)
C41 C42 H42 119.7
C43 C42 H42 119.7
C44 C43 C42 120.14(12)
C44 C43 H43 119.9
C42 C43 H43 119.9
C43 C44 C45 119.71(12)
C43 C44 H44 120.1
C45 C44 H44 120.1
C46 C45 C44 120.16(13)
C46 C45 H45 119.9
C44 C45 H45 119.9
C45 C46 C41 120.73(12)
C45 C46 H46 119.6
C41 C46 H46 119.6

loop_
_geom_bond_atom_site_label_1
_geom_bond_atom_site_label_2
_geom_bond_distance
O1 C3 1.4283(14)
O1 C1 1.4292(14)
O2 C4 1.1995(15)
O3 C4 1.3307(15)
O3 C5 1.4517(16)
O4 C6 1.1989(15)
O5 C6 1.3316(15)
O5 C7 1.4564(16)
N1 C2 1.4093(15)
N1 C21 1.4131(15)
N1 C1 1.4693(15)
C1 C11 1.5082(16)
C1 H1 1.0000
C2 C30 1.3511(17)
C2 C3 1.5201(16)
C3 C4 1.5360(16)
C3 C6 1.5497(16)
C5 H5A 0.9800
C5 H5B 0.9800
C5 H5C 0.9800
C7 H7A 0.9800
C7 H7B 0.9800
C7 H7C 0.9800
C11 C12 1.3862(17)
C11 C16 1.3950(17)
C12 C13 1.3933(18)
C12 H12 0.9500
C13 C14 1.3871(19)
C13 H13 0.9500
C14 C15 1.3990(19)
C14 C17 1.5069(18)
C15 C16 1.3856(18)
C15 H15 0.9500
C16 H16 0.9500
C17 H17A 0.9800
C17 H17B 0.9800
C17 H17C 0.9800
C21 C26 1.3966(17)
C21 C22 1.4016(16)
C22 C23 1.3886(17)
C22 H22 0.9500
C23 C24 1.3905(17)
C23 H23 0.9500
C24 C25 1.3951(17)
C24 C27 1.5055(17)
C25 C26 1.3904(17)
C25 H25 0.9500
C26 H26 0.9500
C27 H27A 0.9800
C27 H27B 0.9800
C27 H27C 0.9800
C30 C31 1.4862(16)
C30 C41 1.4965(16)
C31 C32 1.3984(16)
C31 C36 1.3998(17)
C32 C33 1.3899(17)
C32 H32 0.9500
C33 C34 1.3884(19)
C33 H33 0.9500
C34 C35 1.3902(18)
C34 H34 0.9500
C35 C36 1.3911(17)
C35 H35 0.9500
C36 H36 0.9500
C41 C42 1.3944(17)
C41 C46 1.3990(17)
C42 C43 1.3955(18)
C42 H42 0.9500
C43 C44 1.385(2)
C43 H43 0.9500
C44 C45 1.391(2)
C44 H44 0.9500
C45 C46 1.3883(18)
C45 H45 0.9500
C46 H46 0.9500

loop_
_geom_hbond_atom_site_label_D
_geom_hbond_atom_site_label_H
_geom_hbond_atom_site_label_A
_geom_hbond_distance_DH
_geom_hbond_distance_HA
_geom_hbond_distance_DA
_geom_hbond_angle_DHA
_geom_hbond_site_symmetry_A
C33 H33 O2 0.95 2.50 3.0910(15) 120.1 1_655
C34 H34 O2 0.95 2.54 3.1022(16) 118.4 1_655
C42 H42 O4 0.95 2.41 3.1593(16) 135.9 .

loop_
_geom_torsion_atom_site_label_1
_geom_torsion_atom_site_label_2
_geom_torsion_atom_site_label_3
_geom_torsion_atom_site_label_4
_geom_torsion
C3 O1 C1 N1 21.84(11)
C3 O1 C1 C11 144.36(10)
C2 N1 C1 O1 -0.55(12)
C21 N1 C1 O1 -159.39(10)
C2 N1 C1 C11 -118.71(11)
C21 N1 C1 C11 82.45(13)
C21 N1 C2 C30 -48.75(19)
C1 N1 C2 C30 154.48(12)
C21 N1 C2 C3 137.68(11)
C1 N1 C2 C3 -19.09(12)
C1 O1 C3 C2 -33.19(11)
C1 O1 C3 C4 -155.48(9)
C1 O1 C3 C6 85.58(11)
C30 C2 C3 O1 -142.29(12)
N1 C2 C3 O1 31.40(11)
C30 C2 C3 C4 -26.90(17)
N1 C2 C3 C4 146.80(10)
C30 C2 C3 C6 99.93(14)
N1 C2 C3 C6 -86.37(11)
C5 O3 C4 O2 -1.59(18)
C5 O3 C4 C3 179.98(10)
O1 C3 C4 O2 -123.94(12)
C2 C3 C4 O2 122.80(13)
C6 C3 C4 O2 -4.84(16)
O1 C3 C4 O3 54.54(12)
C2 C3 C4 O3 -58.73(13)
C6 C3 C4 O3 173.63(10)
C7 O5 C6 O4 -2.69(19)
C7 O5 C6 C3 179.38(11)
O1 C3 C6 O4 -133.89(12)
C2 C3 C6 O4 -20.77(16)
C4 C3 C6 O4 109.37(13)
O1 C3 C6 O5 44.07(13)
C2 C3 C6 O5 157.19(10)
C4 C3 C6 O5 -72.66(12)
O1 C1 C11 C12 111.75(12)
N1 C1 C11 C12 -132.46(12)
O1 C1 C11 C16 -68.82(14)
N1 C1 C11 C16 46.96(15)
C16 C11 C12 C13 -0.47(18)
C1 C11 C12 C13 178.97(11)
C11 C12 C13 C14 0.2(2)
C12 C13 C14 C15 -0.09(19)
C12 C13 C14 C17 179.50(13)
C13 C14 C15 C16 0.29(19)
C17 C14 C15 C16 -179.30(13)
C14 C15 C16 C11 -0.58(19)
C12 C11 C16 C15 0.67(18)
C1 C11 C16 C15 -178.77(11)
C2 N1 C21 C26 1.88(18)
C1 N1 C21 C26 156.79(11)
C2 N1 C21 C22 -177.73(11)
C1 N1 C21 C22 -22.82(16)
C26 C21 C22 C23 1.19(18)
N1 C21 C22 C23 -179.19(11)
C21 C22 C23 C24 1.17(19)
C22 C23 C24 C25 -2.51(18)
C22 C23 C24 C27 175.96(12)
C23 C24 C25 C26 1.55(18)
C27 C24 C25 C26 -176.91(12)
C24 C25 C26 C21 0.75(19)
C22 C21 C26 C25 -2.12(18)
N1 C21 C26 C25 178.27(11)
N1 C2 C30 C31 -8.8(2)
C3 C2 C30 C31 163.36(11)
N1 C2 C30 C41 173.19(11)
C3 C2 C30 C41 -14.68(18)
C2 C30 C31 C32 -34.15(18)
C41 C30 C31 C32 143.98(12)
C2 C30 C31 C36 148.05(12)
C41 C30 C31 C36 -33.82(15)
C36 C31 C32 C33 0.74(18)
C30 C31 C32 C33 -177.09(11)
C31 C32 C33 C34 -1.21(19)
C32 C33 C34 C35 0.3(2)
C33 C34 C35 C36 1.0(2)
C34 C35 C36 C31 -1.51(19)
C32 C31 C36 C35 0.61(18)
C30 C31 C36 C35 178.50(11)
C2 C30 C41 C42 -61.65(16)
C31 C30 C41 C42 120.14(12)
C2 C30 C41 C46 120.55(13)
C31 C30 C41 C46 -57.65(15)
C46 C41 C42 C43 -1.37(18)
C30 C41 C42 C43 -179.18(11)
C41 C42 C43 C44 -0.20(19)
C42 C43 C44 C45 1.2(2)
C43 C44 C45 C46 -0.5(2)
C44 C45 C46 C41 -1.1(2)
C42 C41 C46 C45 2.01(19)
C30 C41 C46 C45 179.88(12)
